data_7201699
loop_
_publ_author_name
'Li, Ping'
'Wang, Mei'
'Chen, Lin'
'Wang, Ning'
'Zhang, Tingting'
'Sun, Licheng'

_publ_section_title
;
 Supramolecular self-assembly of a [2Fe2S] complex with a hydrophilic
 phosphine ligand
;
_journal_issue 3
_journal_name_full CrystEngComm
_journal_page_first 267
_journal_paper_doi 10.1039/b713159c
_journal_volume 10
_journal_year 2008
_chemical_formula_moiety 'C11 H15 Fe2 O8 P S2'
_chemical_formula_sum 'C11 H15 Fe2 O8 P S2'
_chemical_formula_weight 482.02
_space_group_IT_number 7
_symmetry_cell_setting monoclinic
_symmetry_space_group_name_Hall 'P -2yc'
_symmetry_space_group_name_H-M 'P 1 c 1'
_atom_sites_solution_hydrogens geom
_atom_sites_solution_primary direct
_atom_sites_solution_secondary difmap
_audit_creation_date 'Aug 20 20:27:18 2007'
_audit_creation_method SHELXL-97
_audit_update_record
;
?

2007-08-20 # Formatted by publCIF
;
_cell_angle_alpha 90.00
_cell_angle_beta 97.353(9)
_cell_angle_gamma 90.00
_cell_formula_units_Z 4
_cell_length_a 8.926(7)
_cell_length_b 16.448(13)
_cell_length_c 12.652(10)
_cell_measurement_reflns_used 5797
_cell_measurement_temperature 298(2)
_cell_measurement_theta_max 28.32
_cell_measurement_theta_min 2.48
_cell_volume 1842(3)
_computing_cell_refinement 'SMART (Bruker, 1997)'
_computing_data_collection 'SMART (Bruker, 1997)'
_computing_data_reduction 'SAINT (Bruker, 1997)'
_computing_molecular_graphics 'SHELXP97 (Sheldrick, 1997)'
_computing_publication_material 'SHELXTL (Bruker, 1997)'
_computing_structure_refinement 'SHELXL97 (Sheldrick, 1997)'
_computing_structure_solution 'SHELXS97 (Sheldrick, 1997)'
_diffrn_ambient_temperature 298(2)
_diffrn_measured_fraction_theta_full 0.953
_diffrn_measured_fraction_theta_max 0.953
_diffrn_measurement_device_type 'CCD area detector'
_diffrn_measurement_method 'phi and omega scans'
_diffrn_radiation_monochromator graphite
_diffrn_radiation_source 'fine-focus sealed tube'
_diffrn_radiation_type MoK\a
_diffrn_radiation_wavelength 0.71073
_diffrn_reflns_av_R_equivalents 0.0304
_diffrn_reflns_av_sigmaI/netI 0.0555
_diffrn_reflns_limit_h_max 10
_diffrn_reflns_limit_h_min -10
_diffrn_reflns_limit_k_max 19
_diffrn_reflns_limit_k_min -19
_diffrn_reflns_limit_l_max 15
_diffrn_reflns_limit_l_min -9
_diffrn_reflns_number 8597
_diffrn_reflns_theta_full 25.00
_diffrn_reflns_theta_max 25.00
_diffrn_reflns_theta_min 2.04
_exptl_absorpt_coefficient_mu 1.922
_exptl_absorpt_correction_T_max 0.9446
_exptl_absorpt_correction_T_min 0.6152
_exptl_absorpt_correction_type multi-scan
_exptl_absorpt_process_details '(SADABS; Sheldrick, 1996)'
_exptl_crystal_colour red
_exptl_crystal_density_diffrn 1.738
_exptl_crystal_density_method 'not measured'
_exptl_crystal_description plate
_exptl_crystal_F_000 976
_exptl_crystal_size_max 0.28
_exptl_crystal_size_mid 0.20
_exptl_crystal_size_min 0.03
_refine_diff_density_max 0.352
_refine_diff_density_min -0.425
_refine_diff_density_rms 0.086
_refine_ls_abs_structure_details 'Flack H D (1983), Acta Cryst. A39, 876-881'
_refine_ls_abs_structure_Flack 0.020(17)
_refine_ls_extinction_method none
_refine_ls_goodness_of_fit_ref 1.018
_refine_ls_hydrogen_treatment constr
_refine_ls_matrix_type full
_refine_ls_number_parameters 440
_refine_ls_number_reflns 4225
_refine_ls_number_restraints 8
_refine_ls_restrained_S_all 1.023
_refine_ls_R_factor_all 0.0361
_refine_ls_R_factor_gt 0.0339
_refine_ls_shift/su_max 0.001
_refine_ls_shift/su_mean 0.000
_refine_ls_structure_factor_coef Fsqd
_refine_ls_weighting_details 'calc w=1/[\s^2^(Fo^2^)+(0.0617P)^2^+0.0000P] where P=(Fo^2^+2Fc^2^)/3'
_refine_ls_weighting_scheme calc
_refine_ls_wR_factor_gt 0.0929
_refine_ls_wR_factor_ref 0.0946
_reflns_number_gt 3993
_reflns_number_total 4225
_reflns_threshold_expression >2sigma(I)
_cod_data_source_file b713159c.txt
_cod_data_source_block good
_cod_depositor_comments
;
The following automatic conversions were performed:
'_symmetry_cell_setting' value 'Monoclinic' changed to 'monoclinic'
according to '/home/saulius/struct/CIF-dictionaries/cif_core.dic'
dictionary named 'cif_core.dic' version 2.4.1 from 2010-06-29.

Automatic conversion script
Id: cif_fix_enum 1527 2010-12-29 10:47:43Z saulius 
;
_cod_original_cell_volume 1842(2)
_cod_original_sg_symbol_H-M Pc
_cod_database_code 7201699

loop_
_symmetry_equiv_pos_as_xyz
'x, y, z'
'x, -y, z+1/2'

loop_
_atom_site_label
_atom_site_type_symbol
_atom_site_fract_x
_atom_site_fract_y
_atom_site_fract_z
_atom_site_U_iso_or_equiv
_atom_site_adp_type
_atom_site_occupancy
_atom_site_symmetry_multiplicity
_atom_site_calc_flag
_atom_site_refinement_flags
_atom_site_disorder_assembly
_atom_site_disorder_group
Fe1 Fe 0.14955(9) 0.20573(5) 0.68425(7) 0.0452(2) Uani 1 1 d . . .
Fe2 Fe 0.31022(8) 0.30393(4) 0.59120(6) 0.03488(18) Uani 1 1 d . . .
Fe3 Fe 0.59096(8) 0.84431(5) 0.57560(6) 0.03865(19) Uani 1 1 d . . .
Fe4 Fe 0.86582(8) 0.81915(4) 0.64361(6) 0.03484(18) Uani 1 1 d . . .
S1 S 0.17224(17) 0.20313(9) 0.50902(13) 0.0453(3) Uani 1 1 d . . .
S2 S 0.40357(17) 0.20808(8) 0.70726(12) 0.0411(3) Uani 1 1 d . . .
S3 S 0.76388(15) 0.94312(8) 0.61553(12) 0.0396(3) Uani 1 1 d . A .
S4 S 0.76032(17) 0.79252(9) 0.47659(12) 0.0441(3) Uani 1 1 d . A .
P1 P 0.41526(16) 0.39822(8) 0.70106(10) 0.0337(3) Uani 1 1 d . . .
P2 P 0.90940(17) 0.68894(8) 0.67618(13) 0.0402(3) Uani 1 1 d . . .
O1 O 0.1035(8) 0.0339(3) 0.7266(6) 0.0929(19) Uani 1 1 d . . .
O2 O -0.1604(8) 0.2566(6) 0.6194(8) 0.127(3) Uani 1 1 d . . .
O3 O 0.1418(8) 0.2635(4) 0.9017(5) 0.093(2) Uani 1 1 d . . .
O4 O 0.0701(8) 0.4189(4) 0.5249(6) 0.094(2) Uani 1 1 d . . .
O5 O 0.5020(9) 0.3275(3) 0.4236(5) 0.088(2) Uani 1 1 d . . .
O6 O 0.3567(6) 0.5000(3) 0.8636(4) 0.0611(12) Uani 1 1 d . . .
H6 H 0.4521 0.5098 0.8522 0.080 Uiso 1 1 d R . .
O7 O 0.5200(6) 0.4944(3) 0.5569(4) 0.0623(12) Uani 1 1 d . . .
H7 H 0.5913 0.5298 0.5679 0.080 Uiso 1 1 d R . .
O8 O 0.6746(6) 0.4348(4) 0.8298(6) 0.0839(17) Uani 1 1 d . . .
H8 H 0.7140 0.4758 0.7964 0.080 Uiso 1 1 d R . .
O9 O 0.3577(7) 0.9204(3) 0.4243(5) 0.0847(18) Uani 1 1 d . . .
O10 O 0.4827(7) 0.8946(6) 0.7719(5) 0.113(3) Uani 1 1 d . . .
O11 O 0.4374(7) 0.6882(3) 0.5789(7) 0.096(3) Uani 1 1 d . . .
O12 O 0.8395(9) 0.8424(4) 0.8682(5) 0.098(2) Uani 1 1 d . . .
O13 O 1.1789(6) 0.8604(4) 0.6318(8) 0.110(3) Uani 1 1 d . . .
O14 O 0.8391(9) 0.5590(4) 0.7895(8) 0.125(3) Uani 1 1 d U . .
H14 H 0.9339 0.5480 0.7834 0.080 Uiso 1 1 d R . .
O15 O 0.7346(6) 0.6012(3) 0.5301(5) 0.0748(15) Uani 1 1 d . . .
H15 H 0.7212 0.5919 0.4598 0.080 Uiso 1 1 d R . .
O16 O 1.1240(7) 0.5858(3) 0.7665(6) 0.0835(17) Uani 1 1 d . . .
H16 H 1.1813 0.5673 0.8171 0.080 Uiso 1 1 d R . .
C1 C 0.1191(8) 0.1010(4) 0.7093(6) 0.0582(16) Uani 1 1 d . . .
C2 C -0.0410(10) 0.2386(6) 0.6448(8) 0.079(2) Uani 1 1 d . . .
C3 C 0.1502(9) 0.2406(4) 0.8169(6) 0.0640(19) Uani 1 1 d . . .
C4 C 0.1649(8) 0.3736(4) 0.5491(5) 0.0533(15) Uani 1 1 d . . .
C5 C 0.4325(8) 0.3197(4) 0.4937(5) 0.0507(16) Uani 1 1 d . . .
C6 C 0.3201(7) 0.4226(3) 0.8188(5) 0.0438(13) Uani 1 1 d . . .
H6A H 0.2117 0.4198 0.7984 0.053 Uiso 1 1 calc R . .
H6B H 0.3469 0.3815 0.8729 0.053 Uiso 1 1 calc R . .
C7 C 0.4321(8) 0.4994(3) 0.6432(6) 0.0495(14) Uani 1 1 d . . .
H7A H 0.3325 0.5205 0.6177 0.059 Uiso 1 1 calc R . .
H7B H 0.4800 0.5363 0.6971 0.059 Uiso 1 1 calc R . .
C8 C 0.6120(7) 0.3770(4) 0.7550(6) 0.0511(14) Uani 1 1 d . . .
H8A H 0.6171 0.3239 0.7884 0.061 Uiso 1 1 calc R . .
H8B H 0.6725 0.3751 0.6966 0.061 Uiso 1 1 calc R . .
C9 C 0.2848(9) 0.1157(4) 0.4780(6) 0.0638(19) Uani 1 1 d . . .
H9A H 0.2386 0.0670 0.5027 0.077 Uiso 1 1 calc R . .
H9B H 0.2797 0.1116 0.4012 0.077 Uiso 1 1 calc R . .
C10 C 0.4488(8) 0.1167(5) 0.5249(7) 0.0642(19) Uani 1 1 d . . .
H10A H 0.4970 0.0682 0.5016 0.077 Uiso 1 1 calc R . .
H10B H 0.4969 0.1633 0.4964 0.077 Uiso 1 1 calc R . .
C11 C 0.4768(8) 0.1205(4) 0.6438(7) 0.0611(18) Uani 1 1 d . . .
H11A H 0.5850 0.1183 0.6650 0.073 Uiso 1 1 calc R . .
H11B H 0.4337 0.0721 0.6717 0.073 Uiso 1 1 calc R . .
C12 C 0.4491(7) 0.8916(4) 0.4826(6) 0.0506(15) Uani 1 1 d . . .
C13 C 0.5217(7) 0.8731(5) 0.6962(6) 0.0628(18) Uani 1 1 d . . .
C14 C 0.5015(7) 0.7482(5) 0.5774(7) 0.0631(19) Uani 1 1 d . . .
C15 C 0.8554(8) 0.8347(4) 0.7811(5) 0.0541(17) Uani 1 1 d . . .
C16 C 1.0576(7) 0.8425(4) 0.6356(7) 0.0589(18) Uani 1 1 d . . .
C17 C 0.8199(9) 0.9916(4) 0.4977(6) 0.0624(18) Uani 1 1 d . . .
H17A H 0.9155 1.0174 0.5185 0.075 Uiso 1 1 d R A .
H17B H 0.7480 1.0340 0.4778 0.075 Uiso 1 1 d R . .
C18 C 0.7680(17) 0.9519(8) 0.3947(10) 0.072(4) Uani 0.65(2) 1 d P A 1
H18A H 0.6585 0.9542 0.3833 0.087 Uiso 0.65(2) 1 calc PR A 1
H18B H 0.8046 0.9836 0.3387 0.087 Uiso 0.65(2) 1 calc PR A 1
C18A C 0.8963(9) 0.9457(4) 0.4251(5) 0.048(6) Uani 0.35(2) 1 d P A 2
H18C H 0.9954 0.9307 0.4605 0.058 Uiso 0.35(2) 1 calc PR A 2
H18D H 0.9111 0.9801 0.3650 0.058 Uiso 0.35(2) 1 calc PR A 2
C19 C 0.8133(9) 0.8677(4) 0.3826(5) 0.0643(19) Uani 1 1 d R . .
H19A H 0.7374 0.8656 0.3216 0.077 Uiso 1 1 d R . .
H19B H 0.9057 0.8494 0.3592 0.077 Uiso 1 1 d R . .
C20 C 0.8001(8) 0.6401(5) 0.7725(7) 0.0653(19) Uani 1 1 d U . .
H20A H 0.8174 0.6691 0.8397 0.078 Uiso 1 1 calc R . .
H20B H 0.6934 0.6438 0.7464 0.078 Uiso 1 1 calc R . .
C21 C 0.8920(8) 0.6149(4) 0.5667(6) 0.0576(17) Uani 1 1 d . . .
H21A H 0.9424 0.6354 0.5086 0.069 Uiso 1 1 calc R . .
H21B H 0.9398 0.5642 0.5912 0.069 Uiso 1 1 calc R . .
C22 C 1.1028(8) 0.6683(4) 0.7387(7) 0.0576(17) Uani 1 1 d . . .
H22A H 1.1733 0.6835 0.6898 0.069 Uiso 1 1 calc R . .
H22B H 1.1244 0.7015 0.8022 0.069 Uiso 1 1 calc R . .

loop_
_atom_site_aniso_label
_atom_site_aniso_U_11
_atom_site_aniso_U_22
_atom_site_aniso_U_33
_atom_site_aniso_U_23
_atom_site_aniso_U_13
_atom_site_aniso_U_12
Fe1 0.0465(5) 0.0443(4) 0.0473(5) -0.0057(4) 0.0162(4) -0.0047(4)
Fe2 0.0410(4) 0.0341(4) 0.0294(4) -0.0021(3) 0.0043(3) 0.0018(3)
Fe3 0.0290(4) 0.0417(4) 0.0458(4) -0.0017(4) 0.0067(3) 0.0002(3)
Fe4 0.0296(4) 0.0301(3) 0.0447(4) -0.0052(3) 0.0042(3) 0.0021(3)
S1 0.0420(8) 0.0506(8) 0.0421(7) -0.0118(6) 0.0013(6) -0.0025(6)
S2 0.0468(7) 0.0348(6) 0.0409(7) 0.0024(6) 0.0026(6) -0.0030(6)
S3 0.0414(8) 0.0295(6) 0.0488(7) -0.0032(5) 0.0093(6) 0.0022(5)
S4 0.0462(8) 0.0442(8) 0.0427(8) -0.0089(6) 0.0086(7) 0.0060(6)
P1 0.0419(7) 0.0279(6) 0.0303(6) 0.0021(5) 0.0006(5) 0.0007(5)
P2 0.0367(7) 0.0313(7) 0.0533(9) -0.0034(6) 0.0087(6) 0.0014(6)
O1 0.104(5) 0.056(3) 0.119(5) 0.001(3) 0.013(4) -0.034(3)
O2 0.058(4) 0.177(9) 0.149(7) 0.005(7) 0.033(4) 0.042(5)
O3 0.130(6) 0.094(4) 0.065(3) -0.027(3) 0.053(4) -0.041(4)
O4 0.095(4) 0.083(4) 0.097(4) -0.008(4) -0.016(4) 0.041(4)
O5 0.130(5) 0.073(4) 0.075(4) 0.008(3) 0.064(4) 0.002(4)
O6 0.081(3) 0.051(3) 0.051(2) -0.023(2) 0.009(2) -0.002(2)
O7 0.080(3) 0.059(3) 0.048(3) 0.007(2) 0.011(2) -0.026(2)
O8 0.063(3) 0.066(3) 0.112(5) -0.001(3) -0.035(3) -0.017(3)
O9 0.083(4) 0.067(3) 0.092(4) -0.012(3) -0.036(3) 0.025(3)
O10 0.080(4) 0.206(9) 0.061(4) -0.025(5) 0.036(3) -0.005(5)
O11 0.058(3) 0.048(3) 0.184(8) 0.020(4) 0.023(4) -0.011(2)
O12 0.144(6) 0.090(4) 0.053(3) -0.016(3) -0.011(3) 0.057(4)
O13 0.037(3) 0.094(4) 0.205(9) -0.013(5) 0.034(4) -0.018(3)
O14 0.129(6) 0.066(4) 0.195(8) 0.052(5) 0.086(6) 0.010(4)
O15 0.061(3) 0.064(3) 0.101(4) -0.028(3) 0.016(3) -0.025(3)
O16 0.091(4) 0.051(3) 0.107(5) 0.022(3) 0.004(4) 0.026(3)
C1 0.060(4) 0.053(4) 0.062(4) -0.007(3) 0.010(3) -0.013(3)
C2 0.056(5) 0.102(6) 0.082(5) -0.004(5) 0.028(4) 0.013(5)
C3 0.075(4) 0.057(4) 0.066(4) -0.008(4) 0.032(4) -0.022(4)
C4 0.061(4) 0.045(3) 0.050(3) -0.007(3) -0.007(3) 0.006(3)
C5 0.069(4) 0.039(3) 0.048(3) -0.004(3) 0.023(3) 0.000(3)
C6 0.057(3) 0.034(3) 0.041(3) -0.002(2) 0.009(3) 0.006(2)
C7 0.061(4) 0.035(3) 0.050(3) 0.012(3) 0.001(3) -0.005(2)
C8 0.053(3) 0.036(3) 0.061(4) 0.002(3) -0.005(3) 0.000(3)
C9 0.070(4) 0.060(4) 0.065(4) -0.032(4) 0.020(4) -0.001(3)
C10 0.057(4) 0.060(4) 0.079(5) -0.011(4) 0.017(4) 0.012(3)
C11 0.058(4) 0.042(3) 0.082(5) 0.005(3) 0.003(4) 0.019(3)
C12 0.045(3) 0.048(3) 0.057(4) -0.015(3) 0.002(3) 0.003(3)
C13 0.043(3) 0.092(5) 0.056(4) 0.008(4) 0.017(3) 0.001(3)
C14 0.035(3) 0.061(5) 0.093(6) 0.012(4) 0.008(4) 0.000(3)
C15 0.062(4) 0.045(3) 0.050(4) -0.011(3) -0.011(3) 0.024(3)
C16 0.039(4) 0.046(3) 0.093(5) -0.003(4) 0.009(3) 0.004(3)
C17 0.072(5) 0.047(4) 0.071(5) 0.016(3) 0.018(4) -0.004(3)
C18 0.082(10) 0.077(8) 0.065(7) 0.026(6) 0.039(7) 0.017(7)
C18A 0.064(14) 0.039(9) 0.049(10) 0.013(7) 0.031(9) 0.002(8)
C19 0.072(5) 0.076(5) 0.048(4) 0.003(3) 0.024(3) 0.013(4)
C20 0.057(4) 0.058(4) 0.086(5) 0.022(4) 0.031(4) 0.002(3)
C21 0.056(4) 0.041(3) 0.078(5) -0.019(3) 0.021(3) 0.003(3)
C22 0.047(4) 0.043(3) 0.081(5) 0.008(3) 0.002(3) 0.007(3)

loop_
_atom_type_symbol
_atom_type_description
_atom_type_scat_dispersion_real
_atom_type_scat_dispersion_imag
_atom_type_scat_source
C C 0.0033 0.0016 'International Tables Vol C Tables 4.2.6.8 and 6.1.1.4'
H H 0.0000 0.0000 'International Tables Vol C Tables 4.2.6.8 and 6.1.1.4'
O O 0.0106 0.0060 'International Tables Vol C Tables 4.2.6.8 and 6.1.1.4'
P P 0.1023 0.0942 'International Tables Vol C Tables 4.2.6.8 and 6.1.1.4'
S S 0.1246 0.1234 'International Tables Vol C Tables 4.2.6.8 and 6.1.1.4'
Fe Fe 0.3463 0.8444 'International Tables Vol C Tables 4.2.6.8 and 6.1.1.4'

loop_
_geom_angle_atom_site_label_1
_geom_angle_atom_site_label_2
_geom_angle_atom_site_label_3
_geom_angle
_geom_angle_site_symmetry_1
_geom_angle_site_symmetry_3
_geom_angle_publ_flag
C3 Fe1 C1 97.3(3) . . ?
C3 Fe1 C2 93.1(4) . . ?
C1 Fe1 C2 100.4(4) . . ?
C3 Fe1 S2 89.5(3) . . ?
C1 Fe1 S2 99.7(2) . . ?
C2 Fe1 S2 159.3(3) . . ?
C3 Fe1 S1 161.4(2) . . ?
C1 Fe1 S1 101.1(2) . . ?
C2 Fe1 S1 86.2(3) . . ?
S2 Fe1 S1 84.93(6) . . ?
C3 Fe1 Fe2 107.4(2) . . ?
C1 Fe1 Fe2 143.6(2) . . ?
C2 Fe1 Fe2 104.5(3) . . ?
S2 Fe1 Fe2 55.31(5) . . ?
S1 Fe1 Fe2 55.25(5) . . ?
C4 Fe2 C5 100.9(3) . . ?
C4 Fe2 P1 88.3(2) . . ?
C5 Fe2 P1 94.9(2) . . ?
C4 Fe2 S1 90.1(2) . . ?
C5 Fe2 S1 97.9(2) . . ?
P1 Fe2 S1 167.20(6) . . ?
C4 Fe2 S2 148.6(2) . . ?
C5 Fe2 S2 110.5(2) . . ?
P1 Fe2 S2 89.39(8) . . ?
S1 Fe2 S2 85.39(8) . . ?
C4 Fe2 Fe1 96.7(2) . . ?
C5 Fe2 Fe1 148.3(2) . . ?
P1 Fe2 Fe1 111.91(7) . . ?
S1 Fe2 Fe1 55.69(7) . . ?
S2 Fe2 Fe1 55.60(6) . . ?
C14 Fe3 C13 91.1(4) . . ?
C14 Fe3 C12 96.5(3) . . ?
C13 Fe3 C12 98.8(3) . . ?
C14 Fe3 S4 90.3(3) . . ?
C13 Fe3 S4 155.3(2) . . ?
C12 Fe3 S4 105.5(2) . . ?
C14 Fe3 S3 159.6(3) . . ?
C13 Fe3 S3 85.4(3) . . ?
C12 Fe3 S3 103.9(2) . . ?
S4 Fe3 S3 84.73(8) . . ?
C14 Fe3 Fe4 105.6(2) . . ?
C13 Fe3 Fe4 100.4(2) . . ?
C12 Fe3 Fe4 150.2(2) . . ?
S4 Fe3 Fe4 55.65(6) . . ?
S3 Fe3 Fe4 55.58(6) . . ?
C16 Fe4 C15 101.4(4) . . ?
C16 Fe4 P2 94.2(2) . . ?
C15 Fe4 P2 89.3(2) . . ?
C16 Fe4 S3 99.7(2) . . ?
C15 Fe4 S3 87.3(2) . . ?
P2 Fe4 S3 166.06(6) . . ?
C16 Fe4 S4 106.3(3) . . ?
C15 Fe4 S4 152.1(3) . . ?
P2 Fe4 S4 91.66(7) . . ?
S3 Fe4 S4 85.15(6) . . ?
C16 Fe4 Fe3 148.1(3) . . ?
C15 Fe4 Fe3 98.0(2) . . ?
P2 Fe4 Fe3 111.27(5) . . ?
S3 Fe4 Fe3 56.00(4) . . ?
S4 Fe4 Fe3 55.90(5) . . ?
C9 S1 Fe2 113.5(3) . . ?
C9 S1 Fe1 110.3(3) . . ?
Fe2 S1 Fe1 69.05(6) . . ?
C11 S2 Fe2 113.2(3) . . ?
C11 S2 Fe1 110.1(3) . . ?
Fe2 S2 Fe1 69.09(6) . . ?
C17 S3 Fe4 112.3(2) . . ?
C17 S3 Fe3 112.6(3) . . ?
Fe4 S3 Fe3 68.42(7) . . ?
C19 S4 Fe4 111.7(3) . . ?
C19 S4 Fe3 110.8(2) . . ?
Fe4 S4 Fe3 68.45(7) . . ?
C7 P1 C8 101.4(3) . . ?
C7 P1 C6 101.2(3) . . ?
C8 P1 C6 105.0(3) . . ?
C7 P1 Fe2 115.9(2) . . ?
C8 P1 Fe2 114.2(2) . . ?
C6 P1 Fe2 117.2(2) . . ?
C21 P2 C22 100.8(3) . . ?
C21 P2 C20 102.1(4) . . ?
C22 P2 C20 100.5(4) . . ?
C21 P2 Fe4 120.5(3) . . ?
C22 P2 Fe4 113.2(2) . . ?
C20 P2 Fe4 116.9(2) . . ?
C6 O6 H6 105.8 . . ?
C7 O7 H7 107.7 . . ?
C8 O8 H8 109.9 . . ?
C20 O14 H14 114.2 . . ?
C21 O15 H15 110.4 . . ?
C22 O16 H16 126.9 . . ?
O1 C1 Fe1 178.2(7) . . ?
O2 C2 Fe1 177.9(10) . . ?
O3 C3 Fe1 176.1(8) . . ?
O4 C4 Fe2 178.0(7) . . ?
O5 C5 Fe2 173.9(7) . . ?
O6 C6 P1 114.3(4) . . ?
O6 C6 H6A 108.7 . . ?
P1 C6 H6A 108.7 . . ?
O6 C6 H6B 108.7 . . ?
P1 C6 H6B 108.7 . . ?
H6A C6 H6B 107.6 . . ?
O7 C7 P1 109.5(4) . . ?
O7 C7 H7A 109.8 . . ?
P1 C7 H7A 109.8 . . ?
O7 C7 H7B 109.8 . . ?
P1 C7 H7B 109.8 . . ?
H7A C7 H7B 108.2 . . ?
O8 C8 P1 113.6(5) . . ?
O8 C8 H8A 108.8 . . ?
P1 C8 H8A 108.8 . . ?
O8 C8 H8B 108.8 . . ?
P1 C8 H8B 108.8 . . ?
H8A C8 H8B 107.7 . . ?
C10 C9 S1 116.1(5) . . ?
C10 C9 H9A 108.3 . . ?
S1 C9 H9A 108.3 . . ?
C10 C9 H9B 108.3 . . ?
S1 C9 H9B 108.3 . . ?
H9A C9 H9B 107.4 . . ?
C11 C10 C9 115.2(6) . . ?
C11 C10 H10A 108.5 . . ?
C9 C10 H10A 108.5 . . ?
C11 C10 H10B 108.5 . . ?
C9 C10 H10B 108.5 . . ?
H10A C10 H10B 107.5 . . ?
C10 C11 S2 117.1(5) . . ?
C10 C11 H11A 108.0 . . ?
S2 C11 H11A 108.0 . . ?
C10 C11 H11B 108.0 . . ?
S2 C11 H11B 108.0 . . ?
H11A C11 H11B 107.3 . . ?
O9 C12 Fe3 178.8(7) . . ?
O10 C13 Fe3 176.5(8) . . ?
O11 C14 Fe3 176.7(6) . . ?
O12 C15 Fe4 175.4(8) . . ?
O13 C16 Fe4 177.4(7) . . ?
C18A C17 C18 47.2(7) . . ?
C18A C17 S3 120.0(5) . . ?
C18 C17 S3 116.2(6) . . ?
C18A C17 H17A 86.0 . . ?
C18 C17 H17A 127.3 . . ?
S3 C17 H17A 107.3 . . ?
C18A C17 H17B 125.1 . . ?
C18 C17 H17B 88.1 . . ?
S3 C17 H17B 106.8 . . ?
H17A C17 H17B 106.9 . . ?
C19 C18 C17 117.0(10) . . ?
C19 C18 H18A 108.1 . . ?
C17 C18 H18A 108.1 . . ?
C19 C18 H18B 108.1 . . ?
C17 C18 H18B 108.1 . . ?
H18A C18 H18B 107.3 . . ?
C17 C18A C19 114.6(4) . . ?
C17 C18A H18C 108.6 . . ?
C19 C18A H18C 108.6 . . ?
C17 C18A H18D 108.6 . . ?
C19 C18A H18D 108.6 . . ?
H18C C18A H18D 107.6 . . ?
C18 C19 C18A 45.6(7) . . ?
C18 C19 S4 118.6(6) . . ?
C18A C19 S4 119.4(2) . . ?
C18 C19 H19A 86.7 . . ?
C18A C19 H19A 124.7 . . ?
S4 C19 H19A 106.5 . . ?
C18 C19 H19B 126.3 . . ?
C18A C19 H19B 88.5 . . ?
S4 C19 H19B 107.1 . . ?
H19A C19 H19B 106.6 . . ?
O14 C20 P2 112.2(5) . . ?
O14 C20 H20A 109.2 . . ?
P2 C20 H20A 109.2 . . ?
O14 C20 H20B 109.2 . . ?
P2 C20 H20B 109.2 . . ?
H20A C20 H20B 107.9 . . ?
O15 C21 P2 109.4(4) . . ?
O15 C21 H21A 109.8 . . ?
P2 C21 H21A 109.8 . . ?
O15 C21 H21B 109.8 . . ?
P2 C21 H21B 109.8 . . ?
H21A C21 H21B 108.2 . . ?
O16 C22 P2 112.0(5) . . ?
O16 C22 H22A 109.2 . . ?
P2 C22 H22A 109.2 . . ?
O16 C22 H22B 109.2 . . ?
P2 C22 H22B 109.2 . . ?
H22A C22 H22B 107.9 . . ?

loop_
_geom_bond_atom_site_label_1
_geom_bond_atom_site_label_2
_geom_bond_distance
_geom_bond_site_symmetry_2
_geom_bond_publ_flag
Fe1 C3 1.773(8) . ?
Fe1 C1 1.779(7) . ?
Fe1 C2 1.794(9) . ?
Fe1 S2 2.249(3) . ?
Fe1 S1 2.252(2) . ?
Fe1 Fe2 2.5464(16) . ?
Fe2 C4 1.761(7) . ?
Fe2 C5 1.768(6) . ?
Fe2 P1 2.2096(18) . ?
Fe2 S1 2.240(2) . ?
Fe2 S2 2.241(2) . ?
Fe3 C14 1.772(7) . ?
Fe3 C13 1.782(7) . ?
Fe3 C12 1.791(7) . ?
Fe3 S4 2.2505(19) . ?
Fe3 S3 2.2537(19) . ?
Fe3 Fe4 2.528(2) . ?
Fe4 C16 1.770(7) . ?
Fe4 C15 1.773(7) . ?
Fe4 P2 2.206(2) . ?
Fe4 S3 2.242(2) . ?
Fe4 S4 2.244(2) . ?
S1 C9 1.825(7) . ?
S2 C11 1.812(7) . ?
S3 C17 1.816(7) . ?
S4 C19 1.820(7) . ?
P1 C7 1.833(6) . ?
P1 C8 1.834(7) . ?
P1 C6 1.851(6) . ?
P2 C21 1.836(7) . ?
P2 C22 1.836(7) . ?
P2 C20 1.840(7) . ?
O1 C1 1.137(8) . ?
O2 C2 1.113(11) . ?
O3 C3 1.148(9) . ?
O4 C4 1.140(8) . ?
O5 C5 1.153(8) . ?
O6 C6 1.415(7) . ?
O6 H6 0.8961 . ?
O7 C7 1.426(8) . ?
O7 H7 0.8610 . ?
O8 C8 1.406(9) . ?
O8 H8 0.8914 . ?
O9 C12 1.133(8) . ?
O10 C13 1.117(9) . ?
O11 C14 1.143(9) . ?
O12 C15 1.135(9) . ?
O13 C16 1.129(8) . ?
O14 C20 1.388(10) . ?
O14 H14 0.8785 . ?
O15 C21 1.439(9) . ?
O15 H15 0.8957 . ?
O16 C22 1.409(8) . ?
O16 H16 0.8238 . ?
C6 H6A 0.9700 . ?
C6 H6B 0.9700 . ?
C7 H7A 0.9700 . ?
C7 H7B 0.9700 . ?
C8 H8A 0.9700 . ?
C8 H8B 0.9700 . ?
C9 C10 1.508(11) . ?
C9 H9A 0.9700 . ?
C9 H9B 0.9700 . ?
C10 C11 1.494(12) . ?
C10 H10A 0.9700 . ?
C10 H10B 0.9700 . ?
C11 H11A 0.9700 . ?
C11 H11B 0.9700 . ?
C17 C18A 1.428(10) . ?
C17 C18 1.477(16) . ?
C17 H17A 0.9599 . ?
C17 H17B 0.9600 . ?
C18 C19 1.455(14) . ?
C18 H18A 0.9700 . ?
C18 H18B 0.9700 . ?
C18A C19 1.5427 . ?
C18A H18C 0.9700 . ?
C18A H18D 0.9700 . ?
C19 H19A 0.9601 . ?
C19 H19B 0.9599 . ?
C20 H20A 0.9700 . ?
C20 H20B 0.9700 . ?
C21 H21A 0.9700 . ?
C21 H21B 0.9700 . ?
C22 H22A 0.9700 . ?
C22 H22B 0.9700 . ?

loop_
_geom_hbond_atom_site_label_D
_geom_hbond_atom_site_label_H
_geom_hbond_atom_site_label_A
_geom_hbond_distance_DH
_geom_hbond_distance_HA
_geom_hbond_distance_DA
_geom_hbond_angle_DHA
_geom_hbond_site_symmetry_A
O6 H6 O8 0.90 2.39 3.114(8) 138.5 .
O7 H7 O15 0.86 1.84 2.653(7) 155.8 .
O8 H8 O14 0.89 1.78 2.604(8) 153.6 .
O14 H14 O16 0.88 1.84 2.633(10) 148.4 .
O15 H15 O8 0.90 1.70 2.591(10) 171.7 2_564
O16 H16 O6 0.82 1.95 2.675(8) 147.1 1_655
